data_7127454
loop_
_publ_author_name
'Choudhury, Anup'
'Pichon, C\'eline'
'Sutter, Jean-Pascal'
'Pamu, Dobbidi'
'Sarma, Bipul'
'Mudoi, Prashurya Pritam'
'Gogoi, Nayanmoni'

_publ_section_title
;
 Accessing water processable cyanido bridged chiral heterobimetallic
 Co(ii)-Fe(iii) one dimensional network.
;
_journal_issue 2
_journal_name_full 'Chemical communications (Cambridge, England)'
_journal_page_first 207
_journal_page_last 210
_journal_paper_doi 10.1039/d0cc05356b
_journal_volume 57
_journal_year 2021
_chemical_formula_moiety 'C42 H48 Co2 Fe2 K2 N22 O11'
_chemical_formula_sum 'C42 H48 Co2 Fe2 K2 N22 O11'
_chemical_formula_weight 1344.76
_space_group_crystal_system triclinic
_space_group_IT_number 1
_space_group_name_Hall 'P 1'
_space_group_name_H-M_alt 'P 1'
_atom_sites_solution_hydrogens geom
_audit_creation_method SHELXL-2014/7
_audit_update_record
;
2020-11-18 deposited with the CCDC.	2020-11-19 downloaded from the CCDC.
;
_cell_angle_alpha 92.379(5)
_cell_angle_beta 91.977(5)
_cell_angle_gamma 91.531(5)
_cell_formula_units_Z 1
_cell_length_a 10.251(5)
_cell_length_b 11.759(5)
_cell_length_c 11.983(5)
_cell_measurement_reflns_used 937
_cell_measurement_temperature 100(2)
_cell_measurement_theta_max 14.28
_cell_measurement_theta_min 2.38
_cell_volume 1441.8(11)
_computing_cell_refinement 'Bruker SAINT'
_computing_data_collection 'Bruker APEX2'
_computing_data_reduction 'Bruker SAINT'
_computing_molecular_graphics 'Bruker SHELXTL'
_computing_publication_material 'Bruker SHELXTL'
_computing_structure_refinement 'SHELXL-2014/7 (Sheldrick, 2014)'
_computing_structure_solution 'SHELXS-97 (Sheldrick 2008)'
_diffrn_ambient_temperature 100(2)
_diffrn_measured_fraction_theta_full 0.999
_diffrn_measured_fraction_theta_max 0.914
_diffrn_measurement_device_type 'Bruker APEX-II CCD'
_diffrn_measurement_method '\f and \w scans'
_diffrn_radiation_type MoK\a
_diffrn_radiation_wavelength 0.71073
_diffrn_reflns_av_R_equivalents 0.1025
_diffrn_reflns_av_unetI/netI 0.1559
_diffrn_reflns_Laue_measured_fraction_full 0.999
_diffrn_reflns_Laue_measured_fraction_max 0.914
_diffrn_reflns_limit_h_max 13
_diffrn_reflns_limit_h_min -13
_diffrn_reflns_limit_k_max 15
_diffrn_reflns_limit_k_min -15
_diffrn_reflns_limit_l_max 15
_diffrn_reflns_limit_l_min -15
_diffrn_reflns_number 30004
_diffrn_reflns_point_group_measured_fraction_full 0.999
_diffrn_reflns_point_group_measured_fraction_max 0.912
_diffrn_reflns_theta_full 25.242
_diffrn_reflns_theta_max 26.999
_diffrn_reflns_theta_min 2.378
_exptl_absorpt_coefficient_mu 1.276
_exptl_absorpt_correction_T_max 0.856
_exptl_absorpt_correction_T_min 0.814
_exptl_absorpt_correction_type multi-scan
_exptl_absorpt_process_details SADABS
_exptl_crystal_colour purple
_exptl_crystal_density_diffrn 1.544
_exptl_crystal_description block
_exptl_crystal_F_000 682
_exptl_crystal_size_max 0.160
_exptl_crystal_size_mid 0.150
_exptl_crystal_size_min 0.120
_refine_diff_density_max 1.542
_refine_diff_density_min -0.983
_refine_diff_density_rms 0.148
_refine_ls_abs_structure_details
;
 Flack x determined using 2137 quotients [(I+)-(I-)]/[(I+)+(I-)]
 (Parsons, Flack and Wagner, Acta Cryst. B69 (2013) 249-259).
;
_refine_ls_abs_structure_Flack 0.03(3)
_refine_ls_extinction_method none
_refine_ls_goodness_of_fit_ref 1.287
_refine_ls_hydrogen_treatment constr
_refine_ls_matrix_type full
_refine_ls_number_parameters 739
_refine_ls_number_reflns 12465
_refine_ls_number_restraints 3
_refine_ls_restrained_S_all 1.287
_refine_ls_R_factor_all 0.1551
_refine_ls_R_factor_gt 0.0908
_refine_ls_shift/su_max 1.380
_refine_ls_shift/su_mean 0.035
_refine_ls_structure_factor_coef Fsqd
_refine_ls_weighting_details 'w=1/[\s^2^(Fo^2^)] where P=(Fo^2^+2Fc^2^)/3'
_refine_ls_weighting_scheme calc
_refine_ls_wR_factor_gt 0.1838
_refine_ls_wR_factor_ref 0.2102
_reflns_Friedel_coverage 0.995
_reflns_Friedel_fraction_full 0.998
_reflns_Friedel_fraction_max 0.910
_reflns_number_gt 6900
_reflns_number_total 12465
_reflns_threshold_expression 'I > 2\s(I)'
_cod_data_source_file d0cc05356b2.cif
_cod_data_source_block bsac190
_cod_depositor_comments 'Adding full bibliography for 7127453--7127454.cif.'
_cod_database_code 7127454
_shelx_shelxl_version_number 2014/7
_shelx_space_group_comment
;
The symmetry employed for this shelxl refinement is uniquely defined
by the following loop, which should always be used as a source of
symmetry information in preference to the above space-group names.
They are only intended as comments.
;
_shelx_estimated_absorpt_t_min 0.822
_shelx_estimated_absorpt_t_max 0.862
_exptl_absorpt_special_details SADABS

loop_
_space_group_symop_operation_xyz
'x, y, z'

loop_
_atom_site_label
_atom_site_type_symbol
_atom_site_fract_x
_atom_site_fract_y
_atom_site_fract_z
_atom_site_U_iso_or_equiv
_atom_site_adp_type
_atom_site_occupancy
_atom_site_site_symmetry_order
_atom_site_calc_flag
_atom_site_refinement_flags_posn
_atom_site_refinement_flags_adp
_atom_site_refinement_flags_occupancy
_atom_site_disorder_assembly
_atom_site_disorder_group
C21 C 0.1065(19) 0.4390(16) 0.7277(16) 0.029(5) Uani 1 1 d . . . . .
C22 C 0.106(2) 0.5237(17) 0.8139(18) 0.039(5) Uani 1 1 d . . . . .
H22 H 0.0474 0.5826 0.8123 0.046 Uiso 1 1 calc R U . . .
C23 C 0.197(2) 0.5158(18) 0.9013(18) 0.043(5) Uani 1 1 d . . . . .
H23 H 0.2018 0.5718 0.9586 0.052 Uiso 1 1 calc R U . . .
C24 C 0.280(2) 0.4256(18) 0.9040(16) 0.040(5) Uani 1 1 d . . . . .
H24 H 0.3383 0.4199 0.9645 0.048 Uiso 1 1 calc R U . . .
C25 C 0.2774(19) 0.3435(17) 0.8180(14) 0.029(5) Uani 1 1 d . . . . .
C19 C 0.011(2) 0.434(2) 0.6281(18) 0.039(5) Uani 1 1 d . . . . .
C20 C -0.085(2) 0.5257(18) 0.6203(18) 0.049(6) Uani 1 1 d . . . . .
H20A H -0.0403 0.5983 0.6330 0.073 Uiso 1 1 calc R U . . .
H20B H -0.1491 0.5163 0.6757 0.073 Uiso 1 1 calc R U . . .
H20C H -0.1264 0.5219 0.5473 0.073 Uiso 1 1 calc R U . . .
C26 C 0.353(2) 0.2426(18) 0.8082(16) 0.034(5) Uani 1 1 d . . . . .
C27 C 0.450(2) 0.215(2) 0.9122(17) 0.055(7) Uani 1 1 d . . . . .
H27A H 0.4205 0.2518 0.9793 0.082 Uiso 1 1 calc R U . . .
H27B H 0.5370 0.2424 0.8983 0.082 Uiso 1 1 calc R U . . .
H27C H 0.4510 0.1342 0.9209 0.082 Uiso 1 1 calc R U . . .
C18 C -0.039(2) 0.219(2) 0.4199(17) 0.035(5) Uani 1 1 d . . . . .
C17 C -0.131(2) 0.178(2) 0.3263(19) 0.052(6) Uani 1 1 d . . . . .
H17 H -0.1579 0.2398 0.2787 0.062 Uiso 1 1 calc R U . . .
C16 C -0.247(2) 0.1209(18) 0.3801(16) 0.075(6) Uani 1 1 d . . . . .
H16A H -0.3012 0.0816 0.3234 0.113 Uiso 1 1 calc R U . . .
H16B H -0.2963 0.1776 0.4184 0.113 Uiso 1 1 calc R U . . .
H16C H -0.2154 0.0676 0.4326 0.113 Uiso 1 1 calc R U . . .
C28 C 0.350(2) 0.0214(19) 0.601(2) 0.045(6) Uani 1 1 d . . . . .
C29 C 0.412(2) -0.0891(19) 0.576(2) 0.064(7) Uani 1 1 d . . . . .
H29 H 0.4229 -0.1323 0.6440 0.076 Uiso 1 1 calc R U . . .
C30 C 0.537(2) -0.069(2) 0.526(3) 0.134(15) Uani 1 1 d . . . . .
H30A H 0.5871 -0.1367 0.5294 0.200 Uiso 1 1 calc R U . . .
H30B H 0.5828 -0.0072 0.5657 0.200 Uiso 1 1 calc R U . . .
H30C H 0.5221 -0.0507 0.4493 0.200 Uiso 1 1 calc R U . . .
C32 C 0.354(2) 0.3523(18) 0.415(2) 0.047(6) Uani 1 1 d . . . . .
C33 C 0.606(2) 0.4199(19) 0.362(2) 0.044(6) Uani 1 1 d . . . . .
C34 C 0.401(2) 0.562(2) 0.3448(19) 0.045(6) Uani 1 1 d . . . . .
C35 C 0.271(2) 0.4047(19) 0.2080(17) 0.037(5) Uani 1 1 d . . . . .
C36 C 0.468(3) 0.257(3) 0.2303(18) 0.062(8) Uani 1 1 d . . . . .
C31 C 0.522(2) 0.4745(17) 0.1560(15) 0.032(5) Uani 1 1 d . . . . .
C10 C 0.600(2) 0.4577(17) -0.2400(18) 0.037(5) Uani 1 1 d . . . . .
C9 C 0.585(2) 0.373(2) -0.331(2) 0.054(6) Uani 1 1 d . . . . .
H9 H 0.5223 0.3786 -0.3881 0.064 Uiso 1 1 calc R U . . .
C8 C 0.669(3) 0.285(2) -0.326(2) 0.057(7) Uani 1 1 d . . . . .
H8 H 0.6665 0.2283 -0.3827 0.069 Uiso 1 1 calc R U . . .
C7 C 0.757(2) 0.2810(18) -0.237(2) 0.044(6) Uani 1 1 d . . . . .
H7 H 0.8132 0.2201 -0.2326 0.052 Uiso 1 1 calc R U . . .
C6 C 0.7640(18) 0.3663(18) -0.1543(18) 0.036(6) Uani 1 1 d . . . . .
C11 C 0.5090(18) 0.5580(18) -0.2408(19) 0.038(5) Uani 1 1 d . . . . .
C12 C 0.421(2) 0.586(2) -0.3333(18) 0.051(6) Uani 1 1 d . . . . .
H12A H 0.3599 0.6408 -0.3075 0.076 Uiso 1 1 calc R U . . .
H12B H 0.3748 0.5184 -0.3618 0.076 Uiso 1 1 calc R U . . .
H12C H 0.4709 0.6177 -0.3916 0.076 Uiso 1 1 calc R U . . .
C4 C 0.857(2) 0.3719(16) -0.0610(19) 0.035(5) Uani 1 1 d . . . . .
C5 C 0.949(2) 0.2760(16) -0.035(2) 0.051(6) Uani 1 1 d . . . . .
H5A H 0.9038 0.2187 0.0050 0.076 Uiso 1 1 calc R U . . .
H5B H 1.0222 0.3061 0.0109 0.076 Uiso 1 1 calc R U . . .
H5C H 0.9803 0.2429 -0.1029 0.076 Uiso 1 1 calc R U . . .
C13 C 0.503(3) 0.7743(19) -0.032(2) 0.054(6) Uani 1 1 d . . . . .
C14 C 0.419(3) 0.872(2) 0.016(2) 0.102(12) Uani 1 1 d . . . . .
H14 H 0.4738 0.9231 0.0656 0.123 Uiso 1 1 calc R U . . .
C15 C 0.308(4) 0.822(3) 0.083(3) 0.18(2) Uani 1 1 d . . . . .
H15A H 0.2451 0.7835 0.0325 0.264 Uiso 1 1 calc R U . . .
H15B H 0.2672 0.8821 0.1239 0.264 Uiso 1 1 calc R U . . .
H15C H 0.3429 0.7687 0.1341 0.264 Uiso 1 1 calc R U . . .
C3 C 0.915(2) 0.598(2) 0.135(2) 0.052(7) Uani 1 1 d . . . . .
C2 C 1.024(2) 0.6428(19) 0.2245(19) 0.056(7) Uani 1 1 d . . . . .
H2 H 1.1112 0.6305 0.1972 0.067 Uiso 1 1 calc R U . . .
C1 C 1.0015(19) 0.577(2) 0.3347(17) 0.084(7) Uani 1 1 d . . . . .
H1A H 1.0693 0.5994 0.3893 0.125 Uiso 1 1 calc R U . . .
H1B H 1.0036 0.4969 0.3185 0.125 Uiso 1 1 calc R U . . .
H1C H 0.9182 0.5963 0.3636 0.125 Uiso 1 1 calc R U . . .
C37 C 0.861(2) 0.766(2) -0.1635(16) 0.045(6) Uani 1 1 d . . . . .
C41 C 0.993(3) 0.956(2) -0.076(3) 0.063(8) Uani 1 1 d . . . . .
C38 C 0.769(3) 0.9716(16) -0.208(2) 0.056(7) Uani 1 1 d . . . . .
C40 C 1.1041(19) 0.830(2) -0.2333(19) 0.049(6) Uani 1 1 d . . . . .
C42 C 0.887(3) 0.851(2) -0.373(2) 0.056(7) Uani 1 1 d . . . . .
C39 C 1.008(2) 1.0407(17) -0.2768(19) 0.043(6) Uani 1 1 d . . . . .
N6 N 0.1877(16) 0.3541(14) 0.7289(15) 0.033(4) Uani 1 1 d . . . . .
N7 N 0.3367(17) 0.1824(15) 0.7216(16) 0.041(5) Uani 1 1 d . . . . .
N8 N 0.3953(18) 0.0778(13) 0.6996(16) 0.044(5) Uani 1 1 d . . . . .
H8A H 0.4541 0.0508 0.7433 0.053 Uiso 1 1 calc R U . . .
N9 N 0.0199(17) 0.3428(15) 0.5676(14) 0.033(4) Uani 1 1 d . . . . .
N10 N -0.0616(17) 0.3171(16) 0.4740(15) 0.048(5) Uani 1 1 d . . . . .
H10 H -0.1220 0.3615 0.4527 0.057 Uiso 1 1 calc R U . . .
N16 N 0.3008(18) 0.3121(15) 0.4885(13) 0.036(4) Uani 1 1 d . . . . .
N13 N 0.703(2) 0.4187(17) 0.4067(15) 0.056(6) Uani 1 1 d . . . . .
N15 N 0.379(2) 0.649(2) 0.376(2) 0.077(7) Uani 1 1 d . . . . .
N14 N 0.165(2) 0.393(2) 0.1596(19) 0.071(7) Uani 1 1 d . . . . .
N12 N 0.478(3) 0.1673(19) 0.184(2) 0.107(10) Uani 1 1 d . . . . .
N11 N 0.5750(16) 0.5090(16) 0.0807(16) 0.042(5) Uani 1 1 d . . . . .
N1 N 0.6791(16) 0.4550(14) -0.1573(13) 0.031(4) Uani 1 1 d . . . . .
N2 N 0.5358(17) 0.6231(14) -0.1456(14) 0.035(4) Uani 1 1 d . . . . .
N3 N 0.4649(17) 0.7138(15) -0.1222(15) 0.045(5) Uani 1 1 d . . . . .
H3 H 0.3986 0.7314 -0.1633 0.054 Uiso 1 1 calc R U . . .
N4 N 0.8442(16) 0.4637(13) 0.0011(14) 0.030(4) Uani 1 1 d . . . . .
N5 N 0.9318(17) 0.4906(14) 0.0846(14) 0.040(5) Uani 1 1 d . . . . .
H5 H 0.9923 0.4459 0.1053 0.048 Uiso 1 1 calc R U . . .
N17 N 0.8134(19) 0.6896(14) -0.1293(16) 0.047(5) Uani 1 1 d . . . . .
N19 N 0.864(3) 0.826(2) -0.465(3) 0.110(10) Uani 1 1 d . . . . .
N20 N 1.030(3) 0.981(3) 0.014(2) 0.112(10) Uani 1 1 d . . . . .
N18 N 1.2049(19) 0.7872(18) -0.2307(19) 0.064(6) Uani 1 1 d . . . . .
N21 N 0.664(2) 1.007(2) -0.190(2) 0.073(7) Uani 1 1 d . . . . .
N22 N 0.0572(17) 0.1224(17) 0.6833(16) 0.048(5) Uani 1 1 d . . . . .
O5 O 0.2666(13) 0.0635(13) 0.5442(13) 0.046(4) Uani 1 1 d . . . . .
O6 O 0.0601(14) 0.1662(15) 0.4451(13) 0.062(5) Uani 1 1 d . . . . .
O8 O 0.3255(13) -0.1474(11) 0.4965(15) 0.096(6) Uani 1 1 d . . . . .
O12 O -0.0717(17) 0.0883(19) 0.2651(13) 0.113(7) Uani 1 1 d . . . . .
O1 O 0.6011(18) 0.7480(13) 0.0262(14) 0.062(5) Uani 1 1 d . . . . .
O2 O 0.8221(15) 0.6537(12) 0.1114(12) 0.048(4) Uani 1 1 d . . . . .
O3 O 0.3690(16) 0.9359(13) -0.0839(15) 0.102(5) Uani 1 1 d . . . . .
O10 O 0.6876(16) 1.0787(16) 0.0610(13) 0.119(6) Uani 1 1 d . . . . .
H10A H 0.6161 1.0722 0.0110 0.143 Uiso 1 1 calc R U . . .
H10B H 0.7173 1.1502 0.0886 0.143 Uiso 1 1 calc R U . . .
O11 O 0.1797(14) 0.0824(14) 0.2214(15) 0.092(5) Uani 1 1 d . . . . .
H11A H 0.2675 0.0958 0.2081 0.111 Uiso 1 1 calc R U . . .
H11B H 0.1159 0.1171 0.1787 0.111 Uiso 1 1 calc R U . . .
O9 O 0.709(3) 0.785(2) 0.3167(17) 0.211(16) Uani 1 1 d . . . . .
H9A H 0.6381 0.8151 0.3534 0.253 Uiso 1 1 calc R U . . .
H9B H 0.7475 0.7199 0.3421 0.253 Uiso 1 1 calc R U . . .
Fe1 Fe 0.4344(4) 0.4102(3) 0.2853(3) 0.0318(4) Uani 1 1 d . . . . .
Fe2 Fe 0.9370(4) 0.9017(3) -0.2207(4) 0.0407(5) Uani 1 1 d . . . . .
Co1 Co 0.17778(19) 0.22344(16) 0.59589(17) 0.0317(7) Uani 1 1 d . . . . .
Co2 Co 0.69326(19) 0.58797(17) -0.02937(16) 0.0320(7) Uani 1 1 d . . . . .
K2 K 0.1044(8) -0.0688(6) 0.3976(6) 0.109(3) Uani 1 1 d . . . . .
K1 K 0.8070(7) 0.8934(6) 0.1249(6) 0.099(2) Uani 1 1 d . . . . .
O4 O 1.0053(18) 0.7555(14) 0.2497(16) 0.107(6) Uani 1 1 d . . . . .

loop_
_atom_site_aniso_label
_atom_site_aniso_U_11
_atom_site_aniso_U_22
_atom_site_aniso_U_33
_atom_site_aniso_U_23
_atom_site_aniso_U_13
_atom_site_aniso_U_12
C21 0.041(12) 0.025(10) 0.020(10) -0.002(8) -0.009(9) 0.008(9)
C22 0.045(13) 0.030(11) 0.040(13) -0.005(9) 0.004(10) 0.000(9)
C23 0.061(15) 0.035(12) 0.033(12) -0.015(9) -0.009(11) -0.004(10)
C24 0.057(14) 0.042(12) 0.021(11) -0.009(9) -0.002(10) 0.001(10)
C25 0.035(11) 0.046(12) 0.006(8) 0.008(8) -0.008(7) 0.013(9)
C19 0.034(13) 0.057(15) 0.027(11) 0.019(11) 0.005(10) -0.008(10)
C20 0.060(14) 0.047(13) 0.041(12) 0.006(10) 0.006(10) 0.014(11)
C26 0.053(13) 0.036(11) 0.013(10) 0.009(9) -0.012(9) -0.002(9)
C27 0.061(16) 0.076(17) 0.027(11) -0.009(11) -0.012(11) 0.022(13)
C18 0.036(12) 0.049(14) 0.022(10) 0.001(9) 0.006(9) 0.004(10)
C17 0.042(11) 0.072(16) 0.039(13) -0.010(11) -0.008(10) -0.011(10)
C16 0.093(15) 0.080(15) 0.050(13) -0.003(11) -0.006(11) -0.038(12)
C28 0.038(11) 0.041(12) 0.059(15) 0.019(11) 0.024(11) 0.010(9)
C29 0.091(16) 0.037(12) 0.066(15) 0.006(11) 0.024(13) 0.018(11)
C30 0.047(14) 0.13(3) 0.22(4) -0.07(3) 0.03(2) 0.027(15)
C32 0.036(12) 0.032(11) 0.072(17) -0.010(10) 0.034(11) -0.010(8)
C33 0.053(15) 0.036(12) 0.044(14) 0.008(10) 0.003(12) -0.013(10)
C34 0.047(14) 0.041(13) 0.052(15) 0.014(11) 0.015(11) 0.014(11)
C35 0.037(12) 0.051(13) 0.027(11) 0.008(10) 0.018(10) 0.013(10)
C36 0.08(2) 0.09(2) 0.012(11) 0.009(12) 0.004(12) 0.025(16)
C31 0.041(12) 0.043(11) 0.012(9) 0.007(8) -0.012(8) 0.014(9)
C10 0.040(12) 0.026(10) 0.044(13) 0.003(9) 0.020(11) -0.007(9)
C9 0.054(15) 0.061(15) 0.047(15) 0.014(12) 0.008(12) -0.003(12)
C8 0.062(16) 0.069(17) 0.041(14) -0.009(12) 0.009(12) 0.009(13)
C7 0.053(14) 0.030(11) 0.050(14) 0.011(10) 0.006(11) 0.013(10)
C6 0.023(11) 0.034(12) 0.051(14) 0.001(10) 0.021(10) -0.014(9)
C11 0.023(10) 0.043(12) 0.050(14) 0.004(11) 0.015(9) 0.007(9)
C12 0.048(14) 0.061(14) 0.045(13) 0.036(11) -0.015(10) 0.013(11)
C4 0.039(13) 0.017(10) 0.049(13) 0.007(10) -0.001(11) 0.013(9)
C5 0.064(15) 0.022(10) 0.066(15) 0.005(10) -0.028(11) 0.017(10)
C13 0.072(16) 0.031(11) 0.057(16) -0.010(11) -0.022(13) 0.010(10)
C14 0.14(3) 0.076(19) 0.09(2) -0.035(16) -0.063(19) 0.084(19)
C15 0.24(4) 0.13(3) 0.19(3) 0.08(2) 0.18(3) 0.12(3)
C3 0.061(17) 0.051(15) 0.042(14) 0.002(11) -0.016(12) -0.011(13)
C2 0.085(18) 0.040(13) 0.043(13) 0.002(10) -0.001(12) 0.013(12)
C1 0.074(13) 0.12(2) 0.057(14) 0.011(14) 0.000(11) -0.005(13)
C37 0.049(14) 0.069(16) 0.016(10) 0.008(10) -0.008(9) -0.021(12)
C41 0.061(16) 0.035(13) 0.09(2) -0.018(14) -0.001(15) -0.006(11)
C38 0.094(19) 0.014(10) 0.064(16) 0.021(10) 0.019(14) 0.018(11)
C40 0.026(11) 0.077(16) 0.045(14) 0.003(12) 0.014(10) -0.018(11)
C42 0.080(18) 0.048(15) 0.041(13) 0.012(12) 0.009(13) 0.021(13)
C39 0.053(15) 0.020(11) 0.060(15) 0.002(10) 0.022(12) 0.013(10)
N6 0.031(10) 0.032(10) 0.036(10) -0.003(8) 0.007(8) 0.001(8)
N7 0.039(11) 0.047(11) 0.041(11) 0.017(9) 0.016(9) 0.013(9)
N8 0.064(12) 0.022(8) 0.047(11) 0.005(8) 0.010(9) 0.022(8)
N9 0.035(10) 0.039(10) 0.023(10) 0.003(8) -0.006(8) -0.006(8)
N10 0.047(12) 0.056(13) 0.036(11) -0.002(10) -0.016(9) -0.018(10)
N16 0.054(12) 0.042(10) 0.013(8) 0.011(7) -0.004(8) -0.006(9)
N13 0.053(13) 0.071(15) 0.041(12) 0.003(10) -0.033(10) -0.001(11)
N15 0.090(15) 0.073(16) 0.069(16) -0.001(13) 0.006(12) 0.038(13)
N14 0.037(13) 0.097(18) 0.081(17) 0.018(14) 0.009(12) 0.015(12)
N12 0.22(3) 0.039(13) 0.061(16) 0.002(12) -0.032(18) 0.039(16)
N11 0.027(10) 0.053(12) 0.048(12) 0.011(10) 0.019(9) 0.001(8)
N1 0.030(10) 0.043(11) 0.020(9) 0.016(8) -0.003(7) -0.005(8)
N2 0.050(12) 0.030(9) 0.027(10) 0.013(8) 0.004(8) 0.009(8)
N3 0.042(10) 0.044(10) 0.049(11) 0.007(8) -0.016(8) 0.015(8)
N4 0.036(10) 0.022(9) 0.032(10) 0.007(8) 0.006(8) 0.003(7)
N5 0.048(12) 0.039(11) 0.035(11) 0.007(9) 0.000(9) 0.019(9)
N17 0.063(13) 0.024(9) 0.057(12) 0.017(9) 0.021(10) -0.005(9)
N19 0.15(2) 0.073(17) 0.11(2) -0.001(17) 0.03(2) 0.010(16)
N20 0.14(2) 0.12(2) 0.070(17) -0.031(16) -0.039(16) 0.047(18)
N18 0.045(12) 0.056(12) 0.096(16) 0.026(11) 0.028(11) 0.014(9)
N21 0.078(16) 0.066(14) 0.077(16) 0.014(12) 0.019(13) 0.003(12)
N22 0.034(11) 0.060(13) 0.048(11) -0.011(10) 0.003(9) 0.001(9)
O5 0.031(9) 0.056(10) 0.050(10) 0.000(8) -0.002(8) 0.004(7)
O6 0.036(8) 0.091(13) 0.055(10) -0.042(9) 0.003(8) -0.002(8)
O8 0.080(10) 0.049(9) 0.156(17) -0.043(10) -0.013(10) 0.017(7)
O12 0.106(13) 0.17(2) 0.055(11) -0.055(12) -0.022(9) 0.009(13)
O1 0.098(15) 0.041(10) 0.045(11) -0.025(9) -0.005(10) 0.015(10)
O2 0.072(11) 0.036(8) 0.037(8) 0.009(7) -0.014(8) 0.016(7)
O3 0.109(12) 0.073(11) 0.127(15) 0.026(10) 0.012(11) 0.024(9)
O10 0.139(14) 0.136(16) 0.084(12) 0.015(11) -0.019(11) 0.042(12)
O11 0.072(9) 0.089(12) 0.120(15) 0.016(11) 0.021(9) 0.025(8)
O9 0.38(4) 0.18(2) 0.097(16) 0.055(16) 0.12(2) 0.20(2)
Fe1 0.0350(9) 0.0390(11) 0.0222(9) 0.0084(8) 0.0045(7) 0.0029(8)
Fe2 0.0454(10) 0.0277(10) 0.0508(13) 0.0127(9) 0.0133(9) 0.0022(8)
Co1 0.0353(17) 0.0308(16) 0.0293(17) 0.0022(13) 0.0083(14) -0.0021(12)
Co2 0.0402(18) 0.0296(16) 0.0268(16) 0.0074(13) 0.0027(14) 0.0036(13)
K2 0.164(7) 0.079(4) 0.079(5) -0.023(4) -0.035(4) 0.013(4)
K1 0.117(5) 0.093(5) 0.084(5) -0.009(4) -0.020(4) 0.006(4)
O4 0.126(15) 0.068(11) 0.120(17) -0.025(11) -0.059(12) 0.004(10)

loop_
_atom_type_symbol
_atom_type_description
_atom_type_scat_dispersion_real
_atom_type_scat_dispersion_imag
_atom_type_scat_source
C C 0.0033 0.0016 'International Tables Vol C Tables 4.2.6.8 and 6.1.1.4'
H H 0.0000 0.0000 'International Tables Vol C Tables 4.2.6.8 and 6.1.1.4'
N N 0.0061 0.0033 'International Tables Vol C Tables 4.2.6.8 and 6.1.1.4'
O O 0.0106 0.0060 'International Tables Vol C Tables 4.2.6.8 and 6.1.1.4'
Fe Fe 0.3463 0.8444 'International Tables Vol C Tables 4.2.6.8 and 6.1.1.4'
Co Co 0.3494 0.9721 'International Tables Vol C Tables 4.2.6.8 and 6.1.1.4'
K K 0.2009 0.2494 'International Tables Vol C Tables 4.2.6.8 and 6.1.1.4'

loop_
_geom_angle_atom_site_label_1
_geom_angle_atom_site_label_2
_geom_angle_atom_site_label_3
_geom_angle
_geom_angle_site_symmetry_1
_geom_angle_site_symmetry_3
_geom_angle_publ_flag
N6 C21 C22 122(2) . . ?
N6 C21 C19 114.0(18) . . ?
C22 C21 C19 123.6(18) . . ?
C23 C22 C21 117.2(19) . . ?
C23 C22 H22 121.3 . . ?
C21 C22 H22 121.4 . . ?
C24 C23 C22 120.4(19) . . ?
C24 C23 H23 119.8 . . ?
C22 C23 H23 119.8 . . ?
C23 C24 C25 121(2) . . ?
C23 C24 H24 119.5 . . ?
C25 C24 H24 119.6 . . ?
C24 C25 N6 118.1(18) . . ?
C24 C25 C26 128.5(18) . . ?
N6 C25 C26 113.4(17) . . ?
N9 C19 C20 130(2) . . ?
N9 C19 C21 112.5(19) . . ?
C20 C19 C21 118(2) . . ?
C19 C20 H20A 109.5 . . ?
C19 C20 H20B 109.5 . . ?
H20A C20 H20B 109.5 . . ?
C19 C20 H20C 109.5 . . ?
H20A C20 H20C 109.5 . . ?
H20B C20 H20C 109.5 . . ?
N7 C26 C25 117.1(18) . . ?
N7 C26 C27 125.2(19) . . ?
C25 C26 C27 117.7(17) . . ?
C26 C27 H27A 109.4 . . ?
C26 C27 H27B 109.4 . . ?
H27A C27 H27B 109.5 . . ?
C26 C27 H27C 109.6 . . ?
H27A C27 H27C 109.5 . . ?
H27B C27 H27C 109.5 . . ?
O6 C18 N10 119(2) . . ?
O6 C18 C17 122(2) . . ?
N10 C18 C17 118(2) . . ?
O12 C17 C18 108.1(18) . . ?
O12 C17 C16 105(2) . . ?
C18 C17 C16 106.4(18) . . ?
O12 C17 H17 112.4 . . ?
C18 C17 H17 112.5 . . ?
C16 C17 H17 112.4 . . ?
C17 C16 H16A 109.4 . . ?
C17 C16 H16B 109.5 . . ?
H16A C16 H16B 109.5 . . ?
C17 C16 H16C 109.5 . . ?
H16A C16 H16C 109.5 . . ?
H16B C16 H16C 109.5 . . ?
O5 C28 N8 120(2) . . ?
O5 C28 C29 126(2) . . ?
N8 C28 C29 114(2) . . ?
O8 C29 C30 109(2) . . ?
O8 C29 C28 105(2) . . ?
C30 C29 C28 110(2) . . ?
O8 C29 H29 111.0 . . ?
C30 C29 H29 111.0 . . ?
C28 C29 H29 111.1 . . ?
C29 C30 H30A 109.5 . . ?
C29 C30 H30B 109.5 . . ?
H30A C30 H30B 109.5 . . ?
C29 C30 H30C 109.5 . . ?
H30A C30 H30C 109.5 . . ?
H30B C30 H30C 109.5 . . ?
N16 C32 Fe1 176(2) . . ?
N13 C33 Fe1 176(2) . . ?
N15 C34 Fe1 178(2) . . ?
N14 C35 Fe1 176(2) . . ?
N12 C36 Fe1 171(2) . . ?
N11 C31 Fe1 177.9(16) . . ?
N1 C10 C9 126(2) . . ?
N1 C10 C11 116.2(19) . . ?
C9 C10 C11 118(2) . . ?
C8 C9 C10 116(2) . . ?
C8 C9 H9 122.3 . . ?
C10 C9 H9 122.2 . . ?
C9 C8 C7 119(2) . . ?
C9 C8 H8 120.3 . . ?
C7 C8 H8 120.3 . . ?
C8 C7 C6 121(2) . . ?
C8 C7 H7 119.8 . . ?
C6 C7 H7 119.6 . . ?
N1 C6 C7 120(2) . . ?
N1 C6 C4 115.0(18) . . ?
C7 C6 C4 125(2) . . ?
N2 C11 C12 126.4(19) . . ?
N2 C11 C10 107.6(18) . . ?
C12 C11 C10 126(2) . . ?
C11 C12 H12A 109.4 . . ?
C11 C12 H12B 109.5 . . ?
H12A C12 H12B 109.5 . . ?
C11 C12 H12C 109.5 . . ?
H12A C12 H12C 109.5 . . ?
H12B C12 H12C 109.5 . . ?
N4 C4 C6 111.5(17) . . ?
N4 C4 C5 125(2) . . ?
C6 C4 C5 123.4(18) . . ?
C4 C5 H5A 109.5 . . ?
C4 C5 H5B 109.4 . . ?
H5A C5 H5B 109.5 . . ?
C4 C5 H5C 109.5 . . ?
H5A C5 H5C 109.5 . . ?
H5B C5 H5C 109.5 . . ?
O1 C13 N3 121(2) . . ?
O1 C13 C14 117(2) . . ?
N3 C13 C14 121(2) . . ?
C15 C14 O3 113(2) . . ?
C15 C14 C13 110(2) . . ?
O3 C14 C13 106(2) . . ?
C15 C14 H14 109.0 . . ?
O3 C14 H14 109.5 . . ?
C13 C14 H14 109.6 . . ?
C14 C15 H15A 110.3 . . ?
C14 C15 H15B 110.4 . . ?
H15A C15 H15B 108.3 . . ?
C14 C15 H15C 111.2 . . ?
H15A C15 H15C 108.2 . . ?
H15B C15 H15C 108.4 . . ?
O2 C3 N5 121(2) . . ?
O2 C3 C2 122(2) . . ?
N5 C3 C2 117(2) . . ?
O4 C2 C1 106.9(19) . . ?
O4 C2 C3 108.9(19) . . ?
C1 C2 C3 107.7(19) . . ?
O4 C2 H2 111.0 . . ?
C1 C2 H2 111.1 . . ?
C3 C2 H2 111.0 . . ?
C2 C1 H1A 109.5 . . ?
C2 C1 H1B 109.4 . . ?
H1A C1 H1B 109.5 . . ?
C2 C1 H1C 109.5 . . ?
H1A C1 H1C 109.5 . . ?
H1B C1 H1C 109.5 . . ?
N17 C37 Fe2 177(2) . . ?
N20 C41 Fe2 175(3) . . ?
N20 C41 K1 63(2) . . ?
Fe2 C41 K1 116.6(10) . . ?
N21 C38 Fe2 172(2) . . ?
N18 C40 Fe2 174(2) . . ?
N19 C42 Fe2 175(3) . . ?
N22 C39 Fe2 175.2(17) 1_664 . ?
C21 N6 C25 121.0(17) . . ?
C21 N6 Co1 120.2(15) . . ?
C25 N6 Co1 118.7(13) . . ?
C26 N7 N8 125(2) . . ?
C26 N7 Co1 119.7(14) . . ?
N8 N7 Co1 114.1(14) . . ?
C28 N8 N7 114.0(18) . . ?
C28 N8 H8A 122.9 . . ?
N7 N8 H8A 123.0 . . ?
C19 N9 N10 122.8(19) . . ?
C19 N9 Co1 121.5(15) . . ?
N10 N9 Co1 115.5(13) . . ?
C18 N10 N9 115.0(19) . . ?
C18 N10 H10 122.5 . . ?
N9 N10 H10 122.5 . . ?
C32 N16 Co1 168.0(17) . . ?
C31 N11 Co2 168.5(17) . . ?
C10 N1 C6 118.0(18) . . ?
C10 N1 Co2 122.2(15) . . ?
C6 N1 Co2 119.7(14) . . ?
N3 N2 C11 120.1(18) . . ?
N3 N2 Co2 117.2(14) . . ?
C11 N2 Co2 122.7(13) . . ?
C13 N3 N2 115.2(18) . . ?
C13 N3 H3 122.5 . . ?
N2 N3 H3 122.3 . . ?
C4 N4 N5 120.1(18) . . ?
C4 N4 Co2 123.4(15) . . ?
N5 N4 Co2 116.4(12) . . ?
N4 N5 C3 113.4(17) . . ?
N4 N5 H5 123.4 . . ?
C3 N5 H5 123.3 . . ?
C37 N17 Co2 160.3(19) . . ?
C42 N19 K2 106(3) . 1_664 ?
C41 N20 K1 96(2) . . ?
C39 N22 Co1 162.2(16) 1_446 . ?
C28 O5 Co1 121.6(16) . . ?
C28 O5 K2 121.2(16) . . ?
Co1 O5 K2 112.2(6) . . ?
C18 O6 Co1 118.9(14) . . ?
C18 O6 K2 126.8(15) . . ?
Co1 O6 K2 108.9(7) . . ?
C29 O8 K2 128.0(11) . . ?
C17 O12 K1 130.1(13) . 1_445 ?
C17 O12 K2 117.2(13) . . ?
K1 O12 K2 92.7(6) 1_445 . ?
C13 O1 Co2 114.9(14) . . ?
C13 O1 K1 128.8(15) . . ?
Co2 O1 K1 106.4(7) . . ?
C3 O2 Co2 116.9(15) . . ?
C3 O2 K1 127.1(16) . . ?
Co2 O2 K1 108.2(5) . . ?
K1 O10 H10A 120.0 . . ?
K1 O10 H10B 120.0 . . ?
H10A O10 H10B 120.0 . . ?
K2 O11 H11A 120.0 . . ?
K2 O11 H11B 120.0 . . ?
H11A O11 H11B 120.0 . . ?
K1 O9 H9A 120.0 . . ?
K1 O9 H9B 120.0 . . ?
H9A O9 H9B 120.0 . . ?
C35 Fe1 C32 90.0(9) . . ?
C35 Fe1 C34 90.2(10) . . ?
C32 Fe1 C34 87.6(9) . . ?
C35 Fe1 C36 90.3(10) . . ?
C32 Fe1 C36 90.7(9) . . ?
C34 Fe1 C36 178.2(12) . . ?
C35 Fe1 C33 178.1(12) . . ?
C32 Fe1 C33 91.7(10) . . ?
C34 Fe1 C33 89.0(10) . . ?
C36 Fe1 C33 90.5(11) . . ?
C35 Fe1 C31 91.7(8) . . ?
C32 Fe1 C31 177.6(11) . . ?
C34 Fe1 C31 90.7(8) . . ?
C36 Fe1 C31 90.9(9) . . ?
C33 Fe1 C31 86.6(8) . . ?
C41 Fe2 C37 91.6(10) . . ?
C41 Fe2 C39 88.2(10) . . ?
C37 Fe2 C39 178.0(11) . . ?
C41 Fe2 C40 88.0(11) . . ?
C37 Fe2 C40 90.9(10) . . ?
C39 Fe2 C40 91.1(9) . . ?
C41 Fe2 C38 92.2(11) . . ?
C37 Fe2 C38 88.3(9) . . ?
C39 Fe2 C38 89.7(9) . . ?
C40 Fe2 C38 179.2(12) . . ?
C41 Fe2 C42 177.0(14) . . ?
C37 Fe2 C42 91.1(10) . . ?
C39 Fe2 C42 89.1(10) . . ?
C40 Fe2 C42 90.7(10) . . ?
C38 Fe2 C42 89.2(11) . . ?
N22 Co1 N16 172.7(7) . . ?
N22 Co1 N6 92.0(7) . . ?
N16 Co1 N6 95.3(7) . . ?
N22 Co1 O5 84.6(6) . . ?
N16 Co1 O5 89.8(6) . . ?
N6 Co1 O5 141.4(6) . . ?
N22 Co1 N9 90.8(7) . . ?
N16 Co1 N9 91.4(7) . . ?
N6 Co1 N9 71.2(6) . . ?
O5 Co1 N9 147.1(6) . . ?
N22 Co1 O6 86.9(7) . . ?
N16 Co1 O6 87.2(6) . . ?
N6 Co1 O6 141.7(7) . . ?
O5 Co1 O6 76.6(6) . . ?
N9 Co1 O6 70.5(6) . . ?
N22 Co1 N7 86.6(7) . . ?
N16 Co1 N7 96.0(6) . . ?
N6 Co1 N7 70.8(7) . . ?
O5 Co1 N7 70.5(6) . . ?
N9 Co1 N7 141.8(6) . . ?
O6 Co1 N7 147.0(7) . . ?
N11 Co2 N17 172.3(7) . . ?
N11 Co2 N1 96.3(7) . . ?
N17 Co2 N1 91.2(6) . . ?
N11 Co2 N2 94.6(7) . . ?
N17 Co2 N2 86.3(7) . . ?
N1 Co2 N2 71.0(7) . . ?
N11 Co2 N4 90.1(6) . . ?
N17 Co2 N4 94.0(6) . . ?
N1 Co2 N4 70.4(6) . . ?
N2 Co2 N4 141.4(6) . . ?
N11 Co2 O2 90.1(7) . . ?
N17 Co2 O2 85.1(7) . . ?
N1 Co2 O2 141.3(6) . . ?
N2 Co2 O2 146.6(6) . . ?
N4 Co2 O2 71.5(6) . . ?
N11 Co2 O1 86.1(7) . . ?
N17 Co2 O1 87.0(7) . . ?
N1 Co2 O1 142.0(7) . . ?
N2 Co2 O1 71.0(6) . . ?
N4 Co2 O1 147.6(7) . . ?
O2 Co2 O1 76.4(6) . . ?
O8 K2 O5 56.7(4) . . ?
O8 K2 O4 106.6(5) . 1_445 ?
O5 K2 O4 162.8(6) . 1_445 ?
O8 K2 O6 114.6(5) . . ?
O5 K2 O6 57.9(5) . . ?
O4 K2 O6 138.1(6) 1_445 . ?
O8 K2 O11 108.4(5) . . ?
O5 K2 O11 87.8(5) . . ?
O4 K2 O11 94.9(6) 1_445 . ?
O6 K2 O11 65.4(5) . . ?
O8 K2 O12 158.8(6) . . ?
O5 K2 O12 108.9(5) . . ?
O4 K2 O12 85.9(5) 1_445 . ?
O6 K2 O12 52.5(5) . . ?
O11 K2 O12 52.4(5) . . ?
O8 K2 N19 105.5(7) . 1_446 ?
O5 K2 N19 108.9(7) . 1_446 ?
O4 K2 N19 77.8(7) 1_445 1_446 ?
O6 K2 N19 98.0(6) . 1_446 ?
O11 K2 N19 146.0(7) . 1_446 ?
O12 K2 N19 93.7(7) . 1_446 ?
O8 K2 K1 148.0(3) . 1_445 ?
O5 K2 K1 151.8(4) . 1_445 ?
O4 K2 K1 43.1(4) 1_445 1_445 ?
O6 K2 K1 95.0(4) . 1_445 ?
O11 K2 K1 72.0(4) . 1_445 ?
O12 K2 K1 43.0(4) . 1_445 ?
N19 K2 K1 80.7(6) 1_446 1_445 ?
O10 K1 O2 148.4(6) . . ?
O10 K1 O1 91.7(6) . . ?
O2 K1 O1 57.4(5) . . ?
O10 K1 O9 117.0(6) . . ?
O2 K1 O9 66.5(5) . . ?
O1 K1 O9 78.1(8) . . ?
O10 K1 N20 86.0(7) . . ?
O2 K1 N20 106.5(7) . . ?
O1 K1 N20 126.4(7) . . ?
O9 K1 N20 147.5(9) . . ?
O10 K1 O12 73.9(6) . 1_665 ?
O2 K1 O12 137.4(6) . 1_665 ?
O1 K1 O12 157.1(5) . 1_665 ?
O9 K1 O12 92.5(7) . 1_665 ?
N20 K1 O12 71.2(7) . 1_665 ?
O10 K1 O4 157.2(6) . . ?
O2 K1 O4 54.5(4) . . ?
O1 K1 O4 110.7(5) . . ?
O9 K1 O4 65.5(7) . . ?
N20 K1 O4 84.4(7) . . ?
O12 K1 O4 83.4(5) 1_665 . ?
O10 K1 C41 81.8(6) . . ?
O2 K1 C41 99.5(6) . . ?
O1 K1 C41 106.0(6) . . ?
O9 K1 C41 160.9(7) . . ?
N20 K1 C41 20.9(6) . . ?
O12 K1 C41 89.8(6) 1_665 . ?
O4 K1 C41 95.9(7) . . ?
O10 K1 K2 118.1(4) . 1_665 ?
O2 K1 K2 93.2(4) . 1_665 ?
O1 K1 K2 144.6(4) . 1_665 ?
O9 K1 K2 71.6(7) . 1_665 ?
N20 K1 K2 77.5(6) . 1_665 ?
O12 K1 K2 44.3(4) 1_665 1_665 ?
O4 K1 K2 39.4(3) . 1_665 ?
C41 K1 K2 97.4(6) . 1_665 ?
C2 O4 K2 139.8(15) . 1_665 ?
C2 O4 K1 122.6(14) . . ?
K2 O4 K1 97.5(5) 1_665 . ?

loop_
_geom_bond_atom_site_label_1
_geom_bond_atom_site_label_2
_geom_bond_distance
_geom_bond_site_symmetry_2
_geom_bond_publ_flag
C21 N6 1.32(2) . ?
C21 C22 1.41(3) . ?
C21 C19 1.51(3) . ?
C22 C23 1.38(3) . ?
C22 H22 0.9300 . ?
C23 C24 1.38(3) . ?
C23 H23 0.9300 . ?
C24 C25 1.38(2) . ?
C24 H24 0.9300 . ?
C25 N6 1.40(2) . ?
C25 C26 1.44(3) . ?
C19 N9 1.28(3) . ?
C19 C20 1.48(3) . ?
C20 H20A 0.9600 . ?
C20 H20B 0.9600 . ?
C20 H20C 0.9600 . ?
C26 N7 1.24(2) . ?
C26 C27 1.62(3) . ?
C27 H27A 0.9600 . ?
C27 H27B 0.9600 . ?
C27 H27C 0.9600 . ?
C18 O6 1.24(3) . ?
C18 N10 1.33(3) . ?
C18 C17 1.50(3) . ?
C17 O12 1.42(3) . ?
C17 C16 1.52(3) . ?
C17 H17 0.9800 . ?
C16 H16A 0.9600 . ?
C16 H16B 0.9600 . ?
C16 H16C 0.9600 . ?
C28 O5 1.20(3) . ?
C28 N8 1.39(3) . ?
C28 C29 1.49(3) . ?
C29 O8 1.43(3) . ?
C29 C30 1.44(3) . ?
C29 H29 0.9800 . ?
C30 H30A 0.9600 . ?
C30 H30B 0.9600 . ?
C30 H30C 0.9600 . ?
C32 N16 1.16(2) . ?
C32 Fe1 1.93(2) . ?
C33 N13 1.11(3) . ?
C33 Fe1 1.95(3) . ?
C34 N15 1.11(3) . ?
C34 Fe1 1.94(2) . ?
C35 N14 1.22(3) . ?
C35 Fe1 1.88(2) . ?
C36 N12 1.17(3) . ?
C36 Fe1 1.94(3) . ?
C31 N11 1.15(2) . ?
C31 Fe1 1.98(2) . ?
C10 N1 1.26(3) . ?
C10 C9 1.44(3) . ?
C10 C11 1.52(3) . ?
C9 C8 1.37(3) . ?
C9 H9 0.9300 . ?
C8 C7 1.38(3) . ?
C8 H8 0.9300 . ?
C7 C6 1.38(3) . ?
C7 H7 0.9300 . ?
C6 N1 1.38(3) . ?
C6 C4 1.44(3) . ?
C11 N2 1.36(3) . ?
C11 C12 1.46(3) . ?
C12 H12A 0.9600 . ?
C12 H12B 0.9600 . ?
C12 H12C 0.9600 . ?
C4 N4 1.30(2) . ?
C4 C5 1.53(3) . ?
C5 H5A 0.9600 . ?
C5 H5B 0.9600 . ?
C5 H5C 0.9600 . ?
C13 O1 1.25(3) . ?
C13 N3 1.31(3) . ?
C13 C14 1.56(3) . ?
C14 C15 1.52(4) . ?
C14 O3 1.53(3) . ?
C14 H14 0.9800 . ?
C15 H15A 0.9713 . ?
C15 H15B 0.9714 . ?
C15 H15C 0.9723 . ?
C3 O2 1.20(3) . ?
C3 N5 1.40(3) . ?
C3 C2 1.58(3) . ?
C2 O4 1.37(3) . ?
C2 C1 1.57(3) . ?
C2 H2 0.9800 . ?
C1 H1A 0.9600 . ?
C1 H1B 0.9600 . ?
C1 H1C 0.9600 . ?
C37 N17 1.11(2) . ?
C37 Fe2 1.92(2) . ?
C41 N20 1.15(3) . ?
C41 Fe2 1.89(3) . ?
C41 K1 3.21(3) . ?
C38 N21 1.18(3) . ?
C38 Fe2 1.93(3) . ?
C40 N18 1.16(3) . ?
C40 Fe2 1.94(2) . ?
C42 N19 1.14(3) . ?
C42 Fe2 1.95(3) . ?
C39 N22 1.20(2) 1_664 ?
C39 Fe2 1.93(2) . ?
N6 Co1 2.166(16) . ?
N7 N8 1.40(2) . ?
N7 Co1 2.256(19) . ?
N8 H8A 0.8600 . ?
N9 N10 1.39(2) . ?
N9 Co1 2.196(18) . ?
N10 H10 0.8600 . ?
N16 Co1 2.118(18) . ?
N11 Co2 2.055(18) . ?
N1 Co2 2.143(17) . ?
N2 N3 1.33(2) . ?
N2 Co2 2.155(18) . ?
N3 H3 0.8600 . ?
N4 N5 1.34(2) . ?
N4 Co2 2.189(16) . ?
N5 H5 0.8600 . ?
N17 Co2 2.126(17) . ?
N19 K2 3.25(3) 1_664 ?
N20 K1 2.87(3) . ?
N22 C39 1.20(2) 1_446 ?
N22 Co1 2.037(19) . ?
O5 Co1 2.187(15) . ?
O5 K2 2.776(16) . ?
O6 Co1 2.208(16) . ?
O6 K2 2.850(19) . ?
O8 K2 2.722(16) . ?
O12 K1 3.001(19) 1_445 ?
O12 K2 3.07(2) . ?
O1 Co2 2.217(15) . ?
O1 K1 2.871(18) . ?
O2 Co2 2.207(15) . ?
O2 K1 2.825(16) . ?
O10 K1 2.656(17) . ?
O10 H10A 0.9300 . ?
O10 H10B 0.9300 . ?
O11 K2 2.927(18) . ?
O11 H11A 0.9300 . ?
O11 H11B 0.9300 . ?
O9 K1 2.87(2) . ?
O9 H9A 0.9300 . ?
O9 H9B 0.9300 . ?
K2 O4 2.811(17) 1_445 ?
K2 N19 3.25(3) 1_446 ?
K2 K1 4.392(7) 1_445 ?
K1 O12 3.001(19) 1_665 ?
K1 O4 3.027(19) . ?
K1 K2 4.392(7) 1_665 ?
O4 K2 2.810(17) 1_665 ?

loop_
_geom_torsion_atom_site_label_1
_geom_torsion_atom_site_label_2
_geom_torsion_atom_site_label_3
_geom_torsion_atom_site_label_4
_geom_torsion
_geom_torsion_site_symmetry_1
_geom_torsion_site_symmetry_2
_geom_torsion_site_symmetry_3
_geom_torsion_site_symmetry_4
_geom_torsion_publ_flag
N6 C21 C22 C23 1(3) . . . . ?
C19 C21 C22 C23 178.3(18) . . . . ?
C21 C22 C23 C24 -2(3) . . . . ?
C22 C23 C24 C25 2(3) . . . . ?
C23 C24 C25 N6 -1(3) . . . . ?
C23 C24 C25 C26 -178(2) . . . . ?
N6 C21 C19 N9 5(3) . . . . ?
C22 C21 C19 N9 -172.4(18) . . . . ?
N6 C21 C19 C20 179.6(18) . . . . ?
C22 C21 C19 C20 2(3) . . . . ?
C24 C25 C26 N7 -178(2) . . . . ?
N6 C25 C26 N7 4(3) . . . . ?
C24 C25 C26 C27 3(3) . . . . ?
N6 C25 C26 C27 -174.1(18) . . . . ?
O6 C18 C17 O12 -11(3) . . . . ?
N10 C18 C17 O12 166.2(19) . . . . ?
O6 C18 C17 C16 101(2) . . . . ?
N10 C18 C17 C16 -82(2) . . . . ?
O5 C28 C29 O8 -19(3) . . . . ?
N8 C28 C29 O8 161.6(17) . . . . ?
O5 C28 C29 C30 98(3) . . . . ?
N8 C28 C29 C30 -81(3) . . . . ?
N1 C10 C9 C8 -2(3) . . . . ?
C11 C10 C9 C8 179.8(19) . . . . ?
C10 C9 C8 C7 2(3) . . . . ?
C9 C8 C7 C6 -2(4) . . . . ?
C8 C7 C6 N1 2(3) . . . . ?
C8 C7 C6 C4 -177(2) . . . . ?
N1 C10 C11 N2 -1(2) . . . . ?
C9 C10 C11 N2 177.1(18) . . . . ?
N1 C10 C11 C12 172(2) . . . . ?
C9 C10 C11 C12 -10(3) . . . . ?
N1 C6 C4 N4 -2(3) . . . . ?
C7 C6 C4 N4 177.3(18) . . . . ?
N1 C6 C4 C5 173.0(18) . . . . ?
C7 C6 C4 C5 -8(3) . . . . ?
O1 C13 C14 C15 -92(3) . . . . ?
N3 C13 C14 C15 79(3) . . . . ?
O1 C13 C14 O3 146(2) . . . . ?
N3 C13 C14 O3 -43(3) . . . . ?
O2 C3 C2 O4 -12(3) . . . . ?
N5 C3 C2 O4 169(2) . . . . ?
O2 C3 C2 C1 104(2) . . . . ?
N5 C3 C2 C1 -75(3) . . . . ?
C22 C21 N6 C25 1(3) . . . . ?
C19 C21 N6 C25 -176.9(17) . . . . ?
C22 C21 N6 Co1 177.8(15) . . . . ?
C19 C21 N6 Co1 0(2) . . . . ?
C24 C25 N6 C21 -1(3) . . . . ?
C26 C25 N6 C21 176.8(18) . . . . ?
C24 C25 N6 Co1 -178.0(14) . . . . ?
C26 C25 N6 Co1 0(2) . . . . ?
C25 C26 N7 N8 -175.8(17) . . . . ?
C27 C26 N7 N8 2(3) . . . . ?
C25 C26 N7 Co1 -6(3) . . . . ?
C27 C26 N7 Co1 171.9(15) . . . . ?
O5 C28 N8 N7 -1(3) . . . . ?
C29 C28 N8 N7 179.3(16) . . . . ?
C26 N7 N8 C28 173.6(19) . . . . ?
Co1 N7 N8 C28 3(2) . . . . ?
C20 C19 N9 N10 4(3) . . . . ?
C21 C19 N9 N10 177.3(15) . . . . ?
C20 C19 N9 Co1 178.0(16) . . . . ?
C21 C19 N9 Co1 -9(2) . . . . ?
O6 C18 N10 N9 -10(3) . . . . ?
C17 C18 N10 N9 173.2(17) . . . . ?
C19 N9 N10 C18 179.8(19) . . . . ?
Co1 N9 N10 C18 5(2) . . . . ?
C9 C10 N1 C6 3(3) . . . . ?
C11 C10 N1 C6 -179.2(16) . . . . ?
C9 C10 N1 Co2 179.0(15) . . . . ?
C11 C10 N1 Co2 -3(2) . . . . ?
C7 C6 N1 C10 -3(3) . . . . ?
C4 C6 N1 C10 176.7(17) . . . . ?
C7 C6 N1 Co2 -179.0(14) . . . . ?
C4 C6 N1 Co2 0(2) . . . . ?
C12 C11 N2 N3 11(3) . . . . ?
C10 C11 N2 N3 -176.3(16) . . . . ?
C12 C11 N2 Co2 -168.3(15) . . . . ?
C10 C11 N2 Co2 5(2) . . . . ?
O1 C13 N3 N2 1(4) . . . . ?
C14 C13 N3 N2 -171(2) . . . . ?
C11 N2 N3 C13 -176(2) . . . . ?
Co2 N2 N3 C13 3(2) . . . . ?
C6 C4 N4 N5 -172.3(16) . . . . ?
C5 C4 N4 N5 13(3) . . . . ?
C6 C4 N4 Co2 3(2) . . . . ?
C5 C4 N4 Co2 -172.0(15) . . . . ?
C4 N4 N5 C3 172.4(18) . . . . ?
Co2 N4 N5 C3 -3(2) . . . . ?
O2 C3 N5 N4 7(3) . . . . ?
C2 C3 N5 N4 -173.2(17) . . . . ?
N8 C28 O5 Co1 -3(3) . . . . ?
C29 C28 O5 Co1 177.2(15) . . . . ?
N8 C28 O5 K2 -156.1(14) . . . . ?
C29 C28 O5 K2 24(3) . . . . ?
N10 C18 O6 Co1 10(3) . . . . ?
C17 C18 O6 Co1 -173.4(15) . . . . ?
N10 C18 O6 K2 160.8(14) . . . . ?
C17 C18 O6 K2 -22(3) . . . . ?
C30 C29 O8 K2 -113(2) . . . . ?
C28 C29 O8 K2 5(2) . . . . ?
C18 C17 O12 K1 154.1(14) . . . 1_445 ?
C16 C17 O12 K1 41(3) . . . 1_445 ?
C18 C17 O12 K2 34(2) . . . . ?
C16 C17 O12 K2 -79.1(17) . . . . ?
N3 C13 O1 Co2 -4(3) . . . . ?
C14 C13 O1 Co2 168.1(18) . . . . ?
N3 C13 O1 K1 136.9(18) . . . . ?
C14 C13 O1 K1 -51(3) . . . . ?
N5 C3 O2 Co2 -8(3) . . . . ?
C2 C3 O2 Co2 172.9(16) . . . . ?
N5 C3 O2 K1 -153.2(16) . . . . ?
C2 C3 O2 K1 27(3) . . . . ?
K1 C41 Fe2 C37 -34.0(11) . . . . ?
K1 C41 Fe2 C39 144.0(11) . . . . ?
K1 C41 Fe2 C40 -124.8(12) . . . . ?
K1 C41 Fe2 C38 54.4(11) . . . . ?
C1 C2 O4 K2 58(3) . . . 1_665 ?
C3 C2 O4 K2 173.9(17) . . . 1_665 ?
C1 C2 O4 K1 -123.2(16) . . . . ?
C3 C2 O4 K1 -7(3) . . . . ?
